data_4038855
loop_
_publ_author_name
'Ishizuka, Tomoya'
'Tanaka, Shogo'
'Uchida, Sayaka'
'Wei, Lianyu'
'Kojima, Takahiko'

_publ_section_title
;
 Selective Convergence to Atropisomers of a Porphyrin Derivative Having
 Bulky Substituents at the Periphery.
;
_journal_name_full 'The Journal of organic chemistry'
_journal_paper_doi 10.1021/acs.joc.0c01876
_journal_year 2020
_chemical_formula_sum 'C85 H80 Cl2 N4 O4'
_chemical_formula_weight 1292.43
_space_group_crystal_system monoclinic
_space_group_IT_number 14
_space_group_name_Hall '-P 2ybc'
_space_group_name_H-M_alt 'P 1 21/c 1'
_atom_sites_solution_hydrogens geom
_audit_creation_method SHELXL-2017/1
_cell_angle_alpha 90
_cell_angle_beta 110.677(2)
_cell_angle_gamma 90
_cell_formula_units_Z 4
_cell_length_a 14.701(2)
_cell_length_b 38.079(6)
_cell_length_c 14.624(2)
_cell_measurement_reflns_used 7062
_cell_measurement_temperature 120(2)
_cell_measurement_theta_max 23.89
_cell_measurement_theta_min 2.33
_cell_volume 7659.2(19)
_computing_cell_refinement 'Bruker SAINT'
_computing_data_collection 'Bruker APEX2'
_computing_data_reduction 'Bruker SAINT'
_computing_structure_refinement 'SHELXL-2017/1 (Sheldrick, 2017)'
_computing_structure_solution 'SHELXS-97 (Sheldrick, 2008)'
_diffrn_ambient_temperature 120(2)
_diffrn_measured_fraction_theta_full 0.995
_diffrn_measured_fraction_theta_max 0.955
_diffrn_measurement_device_type 'Bruker APEX-II CCD'
_diffrn_measurement_method '\f and \w scans'
_diffrn_radiation_type MoK\a
_diffrn_radiation_wavelength 0.71073
_diffrn_reflns_av_R_equivalents 0.0461
_diffrn_reflns_av_unetI/netI 0.0744
_diffrn_reflns_Laue_measured_fraction_full 0.995
_diffrn_reflns_Laue_measured_fraction_max 0.955
_diffrn_reflns_limit_h_max 19
_diffrn_reflns_limit_h_min -18
_diffrn_reflns_limit_k_max 46
_diffrn_reflns_limit_k_min -49
_diffrn_reflns_limit_l_max 9
_diffrn_reflns_limit_l_min -19
_diffrn_reflns_number 43291
_diffrn_reflns_point_group_measured_fraction_full 0.995
_diffrn_reflns_point_group_measured_fraction_max 0.955
_diffrn_reflns_theta_full 25.242
_diffrn_reflns_theta_max 27.898
_diffrn_reflns_theta_min 1.069
_diffrn_source 'sealed tube'
_exptl_absorpt_coefficient_mu 0.135
_exptl_crystal_colour red
_exptl_crystal_density_diffrn 1.121
_exptl_crystal_description prismatic
_exptl_crystal_F_000 2736
_exptl_crystal_size_max 0.350
_exptl_crystal_size_mid 0.150
_exptl_crystal_size_min 0.030
_refine_diff_density_max 0.939
_refine_diff_density_min -0.726
_refine_diff_density_rms 0.063
_refine_ls_extinction_method none
_refine_ls_goodness_of_fit_ref 1.034
_refine_ls_hydrogen_treatment constr
_refine_ls_matrix_type full
_refine_ls_number_parameters 931
_refine_ls_number_reflns 17481
_refine_ls_number_restraints 93
_refine_ls_restrained_S_all 1.034
_refine_ls_R_factor_all 0.1564
_refine_ls_R_factor_gt 0.0839
_refine_ls_shift/su_max 0.003
_refine_ls_shift/su_mean 0.000
_refine_ls_structure_factor_coef Fsqd
_refine_ls_weighting_details 'w=1/[\s^2^(Fo^2^)+(0.1388P)^2^+4.1670P] where P=(Fo^2^+2Fc^2^)/3'
_refine_ls_weighting_scheme calc
_refine_ls_wR_factor_gt 0.2372
_refine_ls_wR_factor_ref 0.2815
_reflns_Friedel_coverage 0.000
_reflns_number_gt 8919
_reflns_number_total 17481
_reflns_threshold_expression 'I > 2\s(I)'
_cod_data_source_file jo0c01876_si_002.cif
_cod_data_source_block Tanaka1
_cod_original_cell_volume 7659(2)
_cod_original_sg_symbol_H-M 'P 21/c'
_cod_database_code 4038855
_shelx_shelxl_version_number 2017/1
_shelx_space_group_comment
;
The symmetry employed for this shelxl refinement is uniquely defined
by the following loop, which should always be used as a source of
symmetry information in preference to the above space-group names.
They are only intended as comments.
;
_shelx_estimated_absorpt_t_min 0.954
_shelx_estimated_absorpt_t_max 0.996

loop_
_space_group_symop_operation_xyz
'x, y, z'
'-x, y+1/2, -z+1/2'
'-x, -y, -z'
'x, -y-1/2, z-1/2'

loop_
_atom_site_label
_atom_site_type_symbol
_atom_site_fract_x
_atom_site_fract_y
_atom_site_fract_z
_atom_site_U_iso_or_equiv
_atom_site_adp_type
_atom_site_occupancy
_atom_site_site_symmetry_order
_atom_site_calc_flag
_atom_site_refinement_flags_posn
_atom_site_refinement_flags_adp
_atom_site_refinement_flags_occupancy
_atom_site_disorder_assembly
_atom_site_disorder_group
Cl1 Cl 0.21388(10) 0.47841(5) -0.09358(10) 0.0938(5) Uani 1 1 d . . . . .
Cl2 Cl 0.06208(10) 0.45954(5) -0.27323(11) 0.1021(5) Uani 1 1 d . . . . .
O1 O -0.01870(18) 0.54844(7) -0.1120(2) 0.0592(7) Uani 1 1 d . . . . .
O2 O 0.3550(2) 0.83875(7) 0.2564(2) 0.0694(9) Uani 1 1 d . . . . .
O3 O 0.9831(2) 0.64979(10) 1.0006(3) 0.0922(12) Uani 1 1 d . . . . .
O4 O 0.34655(16) 0.40314(5) 0.71437(17) 0.0412(6) Uani 1 1 d . . . . .
N1 N 0.35019(18) 0.57085(6) 0.41376(19) 0.0330(6) Uani 1 1 d . . . . .
H1 H 0.380986 0.590446 0.438082 0.040 Uiso 1 1 calc R U . . .
N2 N 0.37433(19) 0.63892(6) 0.3362(2) 0.0397(7) Uani 1 1 d . . . . .
N3 N 0.53276(19) 0.65660(6) 0.5121(2) 0.0398(7) Uani 1 1 d . . . . .
H2 H 0.500483 0.637450 0.486012 0.048 Uiso 1 1 calc R U . . .
N4 N 0.50839(18) 0.58855(6) 0.5914(2) 0.0331(6) Uani 1 1 d . . . . .
C1 C 0.3518(2) 0.54076(7) 0.4661(2) 0.0325(7) Uani 1 1 d . . . . .
C2 C 0.2945(2) 0.51512(9) 0.3983(3) 0.0412(8) Uani 1 1 d . . . . .
H3 H 0.282780 0.491699 0.413626 0.049 Uiso 1 1 calc R U . . .
C3 C 0.2601(3) 0.53005(9) 0.3091(3) 0.0439(8) Uani 1 1 d . . . . .
H4 H 0.220653 0.518919 0.250362 0.053 Uiso 1 1 calc R U . . .
C4 C 0.2936(2) 0.56570(8) 0.3184(3) 0.0375(8) Uani 1 1 d . . . . .
C5 C 0.2675(2) 0.59095(8) 0.2438(3) 0.0393(8) Uani 1 1 d . . . . .
C6 C 0.3010(2) 0.62601(8) 0.2576(3) 0.0407(8) Uani 1 1 d . . . . .
C7 C 0.2548(3) 0.65384(9) 0.1894(3) 0.0502(9) Uani 1 1 d . . . . .
H5 H 0.201843 0.651591 0.129278 0.060 Uiso 1 1 calc R U . . .
C8 C 0.3016(3) 0.68313(10) 0.2281(3) 0.0543(10) Uani 1 1 d . . . . .
H6 H 0.287252 0.705978 0.200621 0.065 Uiso 1 1 calc R U . . .
C9 C 0.3784(3) 0.67435(9) 0.3192(3) 0.0460(9) Uani 1 1 d . . . . .
C10 C 0.4454(3) 0.69802(8) 0.3797(3) 0.0455(9) Uani 1 1 d . . . . .
C11 C 0.5162(3) 0.68938(8) 0.4696(3) 0.0447(9) Uani 1 1 d . . . . .
C12 C 0.5810(3) 0.71264(9) 0.5371(3) 0.0530(10) Uani 1 1 d . . . . .
H7 H 0.584595 0.737270 0.528578 0.064 Uiso 1 1 calc R U . . .
C13 C 0.6368(3) 0.69427(9) 0.6152(3) 0.0526(10) Uani 1 1 d . . . . .
H8 H 0.687263 0.703493 0.670360 0.063 Uiso 1 1 calc R U . . .
C14 C 0.6065(2) 0.65813(8) 0.6005(3) 0.0415(8) Uani 1 1 d . . . . .
C15 C 0.6412(2) 0.63100(8) 0.6673(3) 0.0407(8) Uani 1 1 d . . . . .
C16 C 0.5928(2) 0.59870(8) 0.6634(3) 0.0382(8) Uani 1 1 d . . . . .
C17 C 0.6247(2) 0.57148(9) 0.7374(3) 0.0436(8) Uani 1 1 d . . . . .
H9 H 0.681986 0.571792 0.794010 0.052 Uiso 1 1 calc R U . . .
C18 C 0.5577(2) 0.54568(8) 0.7107(2) 0.0382(8) Uani 1 1 d . . . . .
H10 H 0.558188 0.524545 0.745395 0.046 Uiso 1 1 calc R U . . .
C19 C 0.4855(2) 0.55623(7) 0.6200(2) 0.0317(7) Uani 1 1 d . . . . .
C20 C 0.4081(2) 0.53446(7) 0.5642(2) 0.0313(7) Uani 1 1 d . . . . .
C21 C 0.1937(2) 0.58057(9) 0.1482(3) 0.0436(8) Uani 1 1 d . . . . .
C22 C 0.2118(2) 0.58023(9) 0.0598(3) 0.0425(8) Uani 1 1 d . . . . .
C23 C 0.1381(3) 0.56925(9) -0.0251(3) 0.0481(9) Uani 1 1 d . . . . .
H11 H 0.149917 0.568470 -0.084884 0.058 Uiso 1 1 calc R U . . .
C24 C 0.0469(2) 0.55936(9) -0.0236(3) 0.0477(9) Uani 1 1 d . . . . .
C25 C 0.0288(3) 0.56022(10) 0.0623(3) 0.0511(9) Uani 1 1 d . . . . .
H12 H -0.033073 0.553687 0.063556 0.061 Uiso 1 1 calc R U . . .
C26 C 0.1018(3) 0.57071(10) 0.1465(3) 0.0500(9) Uani 1 1 d . . . . .
H13 H 0.089081 0.571249 0.205820 0.060 Uiso 1 1 calc R U . . .
C27 C 0.3085(2) 0.59018(9) 0.0527(3) 0.0429(8) Uani 1 1 d . . . . .
C28 C 0.3875(2) 0.56692(9) 0.0894(2) 0.0431(8) Uani 1 1 d . . . . .
C29 C 0.4767(3) 0.57590(11) 0.0811(3) 0.0500(9) Uani 1 1 d . . . . .
H14 H 0.530124 0.560239 0.106136 0.060 Uiso 1 1 calc R U . . .
C30 C 0.4894(3) 0.60687(11) 0.0377(3) 0.0550(10) Uani 1 1 d . . . . .
C31 C 0.4097(3) 0.62870(10) -0.0005(3) 0.0543(10) Uani 1 1 d . . . . .
H15 H 0.416725 0.649710 -0.032423 0.065 Uiso 1 1 calc R U . . .
C32 C 0.3192(3) 0.62108(10) 0.0059(3) 0.0491(9) Uani 1 1 d . . . . .
C33 C 0.3792(3) 0.53244(9) 0.1319(3) 0.0466(9) Uani 1 1 d . . . . .
H16 H 0.396888 0.534803 0.202764 0.070 Uiso 1 1 calc R U . . .
H17 H 0.423068 0.515661 0.117796 0.070 Uiso 1 1 calc R U . . .
H18 H 0.312103 0.523964 0.103239 0.070 Uiso 1 1 calc R U . . .
C34 C 0.5861(3) 0.61564(14) 0.0282(4) 0.0739(13) Uani 1 1 d . . . . .
H19 H 0.599401 0.598969 -0.016522 0.111 Uiso 1 1 calc R U . . .
H20 H 0.637708 0.614117 0.092584 0.111 Uiso 1 1 calc R U . . .
H21 H 0.583778 0.639528 0.002553 0.111 Uiso 1 1 calc R U . . .
C35 C 0.2368(3) 0.64651(10) -0.0412(3) 0.0585(11) Uani 1 1 d . . . . .
H22 H 0.252997 0.669463 -0.009223 0.088 Uiso 1 1 calc R U . . .
H23 H 0.177120 0.637612 -0.033995 0.088 Uiso 1 1 calc R U . . .
H24 H 0.226927 0.648915 -0.110736 0.088 Uiso 1 1 calc R U . . .
C36 C -0.1121(3) 0.53886(11) -0.1114(3) 0.0616(11) Uani 1 1 d . . . . .
H25 H -0.105267 0.519562 -0.065095 0.092 Uiso 1 1 calc R U . . .
H26 H -0.153328 0.531309 -0.177006 0.092 Uiso 1 1 calc R U . . .
H27 H -0.141897 0.559113 -0.091594 0.092 Uiso 1 1 calc R U . . .
C37 C 0.4343(3) 0.73589(9) 0.3487(3) 0.0535(10) Uani 1 1 d . . . . .
C38 C 0.4903(3) 0.75375(9) 0.3057(3) 0.0604(11) Uani 1 1 d D . . . .
C39 C 0.4654(3) 0.79002(11) 0.2769(4) 0.0652(12) Uani 1 1 d . . . . .
H28 H 0.504379 0.803522 0.250289 0.078 Uiso 1 1 calc R U . . .
C40 C 0.3855(3) 0.80442(9) 0.2886(4) 0.0582(11) Uani 1 1 d . . . . .
C41 C 0.3277(4) 0.78706(11) 0.3256(4) 0.0738(13) Uani 1 1 d . . . . .
H29 H 0.271470 0.797831 0.330929 0.089 Uiso 1 1 calc R U . . .
C42 C 0.3520(4) 0.75324(11) 0.3558(4) 0.0730(13) Uani 1 1 d . . . . .
H30 H 0.311545 0.740759 0.382788 0.088 Uiso 1 1 calc R U . . .
C43 C 0.5706(3) 0.73706(12) 0.2765(4) 0.0508(17) Uani 0.757(10) 1 d G U P A 1
C44 C 0.5475(3) 0.71933(11) 0.1881(4) 0.061(2) Uani 0.757(10) 1 d DG . P A 1
C45 C 0.6211(4) 0.70724(10) 0.1573(4) 0.074(2) Uani 0.757(10) 1 d G . P A 1
H31 H 0.605303 0.695122 0.096885 0.089 Uiso 0.757(10) 1 calc R U P A 1
C46 C 0.7179(4) 0.71288(14) 0.2149(5) 0.076(3) Uani 0.757(10) 1 d DG . P A 1
C47 C 0.7410(3) 0.73061(17) 0.3033(5) 0.085(3) Uani 0.757(10) 1 d G . P A 1
H32 H 0.807096 0.734459 0.342587 0.102 Uiso 0.757(10) 1 calc R U P A 1
C48 C 0.6673(4) 0.74270(15) 0.3341(4) 0.077(2) Uani 0.757(10) 1 d DG . P A 1
C49 C 0.4445(6) 0.7143(3) 0.1169(7) 0.089(3) Uani 0.757(10) 1 d D . P A 1
H33 H 0.445233 0.712439 0.050274 0.134 Uiso 0.757(10) 1 calc R U P A 1
H34 H 0.404475 0.734351 0.120960 0.134 Uiso 0.757(10) 1 calc R U P A 1
H35 H 0.417253 0.692686 0.133281 0.134 Uiso 0.757(10) 1 calc R U P A 1
C50 C 0.7963(8) 0.6997(2) 0.1779(9) 0.124(4) Uani 0.757(10) 1 d D . P A 1
H36 H 0.795832 0.673981 0.176777 0.186 Uiso 0.757(10) 1 calc R U P A 1
H37 H 0.860003 0.708018 0.221419 0.186 Uiso 0.757(10) 1 calc R U P A 1
H38 H 0.783713 0.708663 0.111727 0.186 Uiso 0.757(10) 1 calc R U P A 1
C51 C 0.6990(7) 0.7653(3) 0.4271(6) 0.106(4) Uani 0.757(10) 1 d D . P A 1
H39 H 0.705555 0.750443 0.483819 0.159 Uiso 0.757(10) 1 calc R U P A 1
H40 H 0.649986 0.783483 0.421168 0.159 Uiso 0.757(10) 1 calc R U P A 1
H41 H 0.761580 0.776450 0.435782 0.159 Uiso 0.757(10) 1 calc R U P A 1
C52 C 0.4135(3) 0.85962(10) 0.2219(4) 0.0743(14) Uani 1 1 d . . . . .
H42 H 0.482028 0.854217 0.258112 0.111 Uiso 1 1 calc R U . . .
H43 H 0.401156 0.884426 0.230993 0.111 Uiso 1 1 calc R U . . .
H44 H 0.398619 0.854911 0.152225 0.111 Uiso 1 1 calc R U . . .
C53 C 0.7321(2) 0.63704(9) 0.7547(3) 0.0482(9) Uani 1 1 d . . . . .
C54 C 0.8244(3) 0.64063(9) 0.7457(3) 0.0510(10) Uani 1 1 d . . . . .
C55 C 0.9050(3) 0.64494(10) 0.8309(4) 0.0637(12) Uani 1 1 d . . . . .
H45 H 0.967292 0.647369 0.825631 0.076 Uiso 1 1 calc R U . . .
C56 C 0.8984(3) 0.64584(11) 0.9227(4) 0.0669(13) Uani 1 1 d . . . . .
C57 C 0.8077(3) 0.64259(11) 0.9318(3) 0.0659(12) Uani 1 1 d . . . . .
H46 H 0.801140 0.643224 0.994111 0.079 Uiso 1 1 calc R U . . .
C58 C 0.7271(3) 0.63840(10) 0.8473(3) 0.0576(11) Uani 1 1 d . . . . .
H47 H 0.665055 0.636350 0.853309 0.069 Uiso 1 1 calc R U . . .
C59 C 0.8378(2) 0.63984(10) 0.6489(3) 0.0525(10) Uani 1 1 d . . . . .
C60 C 0.8646(3) 0.67035(11) 0.6114(5) 0.0752(15) Uani 1 1 d . . . . .
C61 C 0.8749(3) 0.66884(15) 0.5207(5) 0.0874(18) Uani 1 1 d . . . . .
H48 H 0.891728 0.689752 0.495037 0.105 Uiso 1 1 calc R U . . .
C62 C 0.8619(3) 0.63857(18) 0.4662(4) 0.0820(16) Uani 1 1 d . . . . .
C63 C 0.8385(3) 0.60840(14) 0.5064(3) 0.0714(13) Uani 1 1 d . . . . .
H49 H 0.829727 0.587007 0.470939 0.086 Uiso 1 1 calc R U . . .
C64 C 0.8275(3) 0.60854(10) 0.5978(3) 0.0553(10) Uani 1 1 d . . . . .
C65 C 0.8850(4) 0.70469(12) 0.6666(6) 0.124(3) Uani 1 1 d . . . . .
H50 H 0.861644 0.703402 0.721519 0.187 Uiso 1 1 calc R U . . .
H51 H 0.851462 0.723782 0.622679 0.187 Uiso 1 1 calc R U . . .
H52 H 0.955173 0.709187 0.691385 0.187 Uiso 1 1 calc R U . . .
C66 C 0.8730(5) 0.6376(2) 0.3676(5) 0.138(3) Uani 1 1 d . . . . .
H53 H 0.822097 0.652041 0.321361 0.207 Uiso 1 1 calc R U . . .
H54 H 0.867009 0.613357 0.343981 0.207 Uiso 1 1 calc R U . . .
H55 H 0.936952 0.646896 0.373425 0.207 Uiso 1 1 calc R U . . .
C67 C 0.8102(4) 0.57443(10) 0.6371(4) 0.0727(13) Uani 1 1 d . . . . .
H56 H 0.834548 0.575426 0.708681 0.109 Uiso 1 1 calc R U . . .
H57 H 0.844266 0.555826 0.615760 0.109 Uiso 1 1 calc R U . . .
H58 H 0.740314 0.569425 0.612969 0.109 Uiso 1 1 calc R U . . .
C68 C 0.9757(4) 0.6530(2) 1.0957(4) 0.115(2) Uani 1 1 d . . . . .
H59 H 0.934838 0.673273 1.096452 0.173 Uiso 1 1 calc R U . . .
H60 H 1.040641 0.656294 1.144920 0.173 Uiso 1 1 calc R U . . .
H61 H 0.946425 0.631634 1.110630 0.173 Uiso 1 1 calc R U . . .
C69 C 0.3923(2) 0.50019(7) 0.6062(2) 0.0309(7) Uani 1 1 d . . . . .
C70 C 0.3258(2) 0.49598(8) 0.6549(2) 0.0316(7) Uani 1 1 d . . . . .
C71 C 0.3136(2) 0.46305(8) 0.6897(2) 0.0361(7) Uani 1 1 d . . . . .
H62 H 0.268655 0.460272 0.722524 0.043 Uiso 1 1 calc R U . . .
C72 C 0.3656(2) 0.43404(8) 0.6775(2) 0.0345(7) Uani 1 1 d . . . . .
C73 C 0.4312(2) 0.43778(8) 0.6297(3) 0.0404(8) Uani 1 1 d . . . . .
H63 H 0.467316 0.418180 0.620966 0.048 Uiso 1 1 calc R U . . .
C74 C 0.4434(2) 0.47076(8) 0.5946(3) 0.0397(8) Uani 1 1 d . . . . .
H64 H 0.488280 0.473279 0.561545 0.048 Uiso 1 1 calc R U . . .
C75 C 0.2653(2) 0.52606(8) 0.6679(2) 0.0354(7) Uani 1 1 d . . . . .
C76 C 0.3024(2) 0.54675(8) 0.7511(2) 0.0373(8) Uani 1 1 d . . . . .
C77 C 0.2416(3) 0.57588(9) 0.7589(3) 0.0475(9) Uani 1 1 d . . . . .
H65 H 0.264415 0.590889 0.814256 0.057 Uiso 1 1 calc R U . . .
C78 C 0.1521(3) 0.58240(10) 0.6886(3) 0.0510(10) Uani 1 1 d . . . . .
C79 C 0.1177(3) 0.56018(11) 0.6104(3) 0.0575(10) Uani 1 1 d . . . . .
H66 H 0.054709 0.564116 0.563333 0.069 Uiso 1 1 calc R U . . .
C80 C 0.1722(2) 0.53199(9) 0.5977(3) 0.0445(8) Uani 1 1 d . . . . .
C81 C 0.3942(2) 0.54076(9) 0.8309(3) 0.0472(9) Uani 1 1 d . . . . .
H67 H 0.409385 0.515610 0.835696 0.071 Uiso 1 1 calc R U . . .
H68 H 0.388877 0.548892 0.892395 0.071 Uiso 1 1 calc R U . . .
H69 H 0.446166 0.553730 0.818316 0.071 Uiso 1 1 calc R U . . .
C82 C 0.0923(4) 0.61369(13) 0.6999(4) 0.0831(15) Uani 1 1 d . . . . .
H70 H 0.039880 0.618305 0.637519 0.125 Uiso 1 1 calc R U . . .
H71 H 0.134255 0.634412 0.719375 0.125 Uiso 1 1 calc R U . . .
H72 H 0.064316 0.608460 0.750069 0.125 Uiso 1 1 calc R U . . .
C83 C 0.1297(3) 0.50745(13) 0.5105(3) 0.0643(12) Uani 1 1 d . . . . .
H73 H 0.058663 0.509538 0.485242 0.096 Uiso 1 1 calc R U . . .
H74 H 0.148015 0.483176 0.531161 0.096 Uiso 1 1 calc R U . . .
H75 H 0.155020 0.513853 0.459140 0.096 Uiso 1 1 calc R U . . .
C84 C 0.3967(3) 0.37254(9) 0.6995(3) 0.0580(11) Uani 1 1 d . . . . .
H76 H 0.378117 0.368009 0.629330 0.087 Uiso 1 1 calc R U . . .
H77 H 0.379119 0.352270 0.731151 0.087 Uiso 1 1 calc R U . . .
H78 H 0.467002 0.376448 0.727996 0.087 Uiso 1 1 calc R U . . .
C85 C 0.5916(8) 0.7414(5) 0.3147(13) 0.055(6) Uani 0.243(10) 1 d DG U P A 2
C86 C 0.5909(12) 0.7209(5) 0.2357(14) 0.101(8) Uani 0.243(10) 1 d DG U P A 2
C87 C 0.6765(16) 0.7153(6) 0.2179(15) 0.113(9) Uani 0.243(10) 1 d DG U P A 2
H79 H 0.676016 0.701316 0.163928 0.135 Uiso 0.243(10) 1 calc R U P A 2
C88 C 0.7630(12) 0.7302(7) 0.2791(16) 0.098(9) Uani 0.243(10) 1 d DG U P A 2
C89 C 0.7638(8) 0.7506(6) 0.3580(14) 0.091(7) Uani 0.243(10) 1 d DG U P A 2
H80 H 0.822865 0.760768 0.399826 0.109 Uiso 0.243(10) 1 calc R U P A 2
C90 C 0.6781(9) 0.7562(4) 0.3759(12) 0.069(6) Uani 0.243(10) 1 d DG U P A 2
C91 C 0.4958(16) 0.7088(7) 0.1526(17) 0.074(7) Uani 0.243(10) 1 d D U P A 2
H81 H 0.439559 0.713835 0.171706 0.110 Uiso 0.243(10) 1 calc R U P A 2
H82 H 0.489015 0.721523 0.092248 0.110 Uiso 0.243(10) 1 calc R U P A 2
H83 H 0.499119 0.683541 0.141706 0.110 Uiso 0.243(10) 1 calc R U P A 2
C92 C 0.8562(18) 0.7155(9) 0.264(3) 0.122(11) Uani 0.243(10) 1 d D U P A 2
H84 H 0.850667 0.689948 0.255266 0.184 Uiso 0.243(10) 1 calc R U P A 2
H85 H 0.913688 0.721140 0.320830 0.184 Uiso 0.243(10) 1 calc R U P A 2
H86 H 0.862527 0.726205 0.205271 0.184 Uiso 0.243(10) 1 calc R U P A 2
C93 C 0.685(3) 0.7824(9) 0.461(2) 0.130(12) Uani 0.243(10) 1 d D U P A 2
H87 H 0.620533 0.784388 0.467439 0.195 Uiso 0.243(10) 1 calc R U P A 2
H88 H 0.731652 0.773468 0.522543 0.195 Uiso 0.243(10) 1 calc R U P A 2
H89 H 0.705440 0.805484 0.446771 0.195 Uiso 0.243(10) 1 calc R U P A 2
C94 C 0.1186(4) 0.49385(13) -0.1940(4) 0.0792(14) Uani 1 1 d . . . . .
H90 H 0.143706 0.511298 -0.229464 0.095 Uiso 1 1 calc R U . . .
H91 H 0.070411 0.505741 -0.171574 0.095 Uiso 1 1 calc R U . . .

loop_
_atom_site_aniso_label
_atom_site_aniso_U_11
_atom_site_aniso_U_22
_atom_site_aniso_U_33
_atom_site_aniso_U_23
_atom_site_aniso_U_13
_atom_site_aniso_U_12
Cl1 0.0710(8) 0.1403(13) 0.0758(9) -0.0135(8) 0.0329(7) -0.0208(8)
Cl2 0.0705(8) 0.1586(14) 0.0830(9) -0.0152(9) 0.0343(7) -0.0453(9)
O1 0.0446(15) 0.0675(17) 0.0516(17) 0.0049(13) -0.0003(13) -0.0097(13)
O2 0.0749(19) 0.0392(14) 0.108(3) 0.0082(15) 0.0491(19) 0.0083(13)
O3 0.0398(16) 0.120(3) 0.098(3) -0.058(2) 0.0020(17) 0.0073(16)
O4 0.0492(14) 0.0289(11) 0.0528(15) 0.0054(10) 0.0272(12) -0.0036(9)
N1 0.0282(13) 0.0299(13) 0.0404(16) 0.0024(11) 0.0115(12) -0.0043(10)
N2 0.0352(14) 0.0288(13) 0.0564(19) 0.0049(13) 0.0178(14) -0.0027(11)
N3 0.0356(14) 0.0227(13) 0.063(2) -0.0014(12) 0.0199(15) -0.0043(10)
N4 0.0310(13) 0.0258(12) 0.0452(16) -0.0040(11) 0.0168(12) -0.0020(10)
C1 0.0288(15) 0.0273(15) 0.0445(19) 0.0009(14) 0.0168(14) -0.0037(12)
C2 0.0408(18) 0.0350(17) 0.048(2) 0.0017(15) 0.0161(16) -0.0091(14)
C3 0.0449(19) 0.0398(18) 0.042(2) -0.0001(16) 0.0091(16) -0.0148(15)
C4 0.0339(16) 0.0346(17) 0.046(2) 0.0044(15) 0.0170(16) -0.0042(13)
C5 0.0314(16) 0.0373(17) 0.047(2) 0.0069(15) 0.0117(15) -0.0012(13)
C6 0.0386(18) 0.0355(17) 0.051(2) 0.0109(16) 0.0194(17) 0.0037(14)
C7 0.050(2) 0.041(2) 0.060(2) 0.0130(18) 0.0198(19) 0.0125(16)
C8 0.064(2) 0.0346(19) 0.068(3) 0.0184(18) 0.029(2) 0.0158(17)
C9 0.046(2) 0.0330(17) 0.066(3) 0.0114(17) 0.0291(19) 0.0107(15)
C10 0.050(2) 0.0241(16) 0.071(3) 0.0046(16) 0.032(2) 0.0029(14)
C11 0.048(2) 0.0234(15) 0.071(3) -0.0036(16) 0.032(2) 0.0000(14)
C12 0.061(2) 0.0250(16) 0.081(3) -0.0064(18) 0.035(2) -0.0052(16)
C13 0.052(2) 0.0325(18) 0.074(3) -0.0116(19) 0.024(2) -0.0114(16)
C14 0.0350(17) 0.0290(16) 0.063(2) -0.0101(16) 0.0206(18) -0.0045(13)
C15 0.0346(17) 0.0319(16) 0.057(2) -0.0112(16) 0.0179(16) -0.0027(13)
C16 0.0332(16) 0.0324(16) 0.051(2) -0.0051(15) 0.0168(16) -0.0016(13)
C17 0.0378(18) 0.0404(18) 0.048(2) 0.0009(16) 0.0099(17) 0.0000(14)
C18 0.0370(17) 0.0356(17) 0.043(2) 0.0030(15) 0.0151(16) 0.0004(14)
C19 0.0327(16) 0.0269(14) 0.0403(18) -0.0035(13) 0.0190(14) -0.0004(12)
C20 0.0305(15) 0.0278(15) 0.0420(19) -0.0005(13) 0.0206(14) 0.0008(12)
C21 0.0344(17) 0.0434(19) 0.049(2) 0.0102(16) 0.0096(16) -0.0031(14)
C22 0.0385(18) 0.0369(17) 0.046(2) 0.0085(15) 0.0075(16) -0.0055(14)
C23 0.044(2) 0.047(2) 0.046(2) 0.0090(17) 0.0074(17) -0.0027(16)
C24 0.0366(18) 0.0443(19) 0.051(2) 0.0084(17) 0.0022(17) -0.0039(15)
C25 0.0353(19) 0.060(2) 0.053(2) 0.0096(19) 0.0099(18) -0.0095(16)
C26 0.0402(19) 0.058(2) 0.049(2) 0.0119(18) 0.0125(18) -0.0031(16)
C27 0.0432(19) 0.0451(19) 0.0366(19) 0.0039(15) 0.0093(16) -0.0066(15)
C28 0.0416(19) 0.052(2) 0.0304(18) -0.0011(16) 0.0066(15) -0.0035(16)
C29 0.043(2) 0.064(2) 0.040(2) -0.0027(18) 0.0101(17) -0.0029(17)
C30 0.048(2) 0.070(3) 0.048(2) -0.005(2) 0.0182(19) -0.0133(19)
C31 0.058(2) 0.054(2) 0.051(2) 0.0049(19) 0.019(2) -0.0154(19)
C32 0.046(2) 0.048(2) 0.050(2) 0.0092(17) 0.0135(18) -0.0053(16)
C33 0.045(2) 0.049(2) 0.043(2) 0.0030(17) 0.0129(17) 0.0083(16)
C34 0.059(3) 0.095(3) 0.076(3) -0.004(3) 0.033(2) -0.020(2)
C35 0.059(2) 0.049(2) 0.061(3) 0.0132(19) 0.014(2) -0.0062(18)
C36 0.040(2) 0.065(3) 0.067(3) -0.003(2) 0.0021(19) -0.0115(18)
C37 0.072(3) 0.0246(16) 0.074(3) 0.0031(17) 0.038(2) 0.0041(16)
C38 0.079(3) 0.0316(18) 0.086(3) 0.0029(19) 0.047(3) -0.0019(18)
C39 0.064(3) 0.055(2) 0.088(3) 0.015(2) 0.040(3) 0.001(2)
C40 0.054(2) 0.0340(18) 0.097(3) -0.010(2) 0.040(2) -0.0026(16)
C41 0.089(3) 0.042(2) 0.110(4) 0.002(2) 0.059(3) 0.006(2)
C42 0.100(4) 0.040(2) 0.093(4) 0.004(2) 0.051(3) 0.013(2)
C43 0.060(3) 0.030(3) 0.078(5) 0.002(3) 0.043(4) -0.003(3)
C44 0.081(5) 0.035(3) 0.078(5) 0.008(3) 0.041(5) 0.000(3)
C45 0.116(6) 0.033(3) 0.103(6) 0.016(3) 0.078(5) 0.012(3)
C46 0.093(6) 0.048(4) 0.115(7) 0.037(4) 0.070(6) 0.032(4)
C47 0.071(5) 0.082(5) 0.122(8) 0.053(5) 0.057(5) 0.021(4)
C48 0.064(4) 0.095(6) 0.077(5) -0.002(4) 0.029(4) 0.009(4)
C49 0.089(6) 0.106(7) 0.083(6) -0.034(5) 0.043(5) -0.041(5)
C50 0.150(9) 0.096(6) 0.181(11) 0.050(7) 0.126(9) 0.050(6)
C51 0.077(5) 0.149(10) 0.094(7) -0.001(7) 0.032(5) -0.049(6)
C52 0.069(3) 0.038(2) 0.126(4) 0.025(2) 0.046(3) 0.0025(19)
C53 0.0369(18) 0.0381(18) 0.066(3) -0.0128(17) 0.0131(18) -0.0020(14)
C54 0.0381(19) 0.0362(18) 0.075(3) -0.0167(18) 0.0158(19) -0.0040(15)
C55 0.037(2) 0.054(2) 0.096(4) -0.032(2) 0.019(2) 0.0006(17)
C56 0.041(2) 0.066(3) 0.084(3) -0.039(2) 0.009(2) 0.0032(19)
C57 0.049(2) 0.073(3) 0.067(3) -0.025(2) 0.010(2) 0.001(2)
C58 0.040(2) 0.058(2) 0.072(3) -0.023(2) 0.015(2) -0.0051(17)
C59 0.0292(17) 0.046(2) 0.079(3) 0.003(2) 0.0154(19) -0.0035(15)
C60 0.048(2) 0.052(2) 0.133(5) 0.016(3) 0.042(3) -0.0022(19)
C61 0.048(3) 0.078(4) 0.135(5) 0.044(4) 0.031(3) -0.001(2)
C62 0.048(3) 0.126(5) 0.072(3) 0.026(3) 0.021(2) -0.015(3)
C63 0.053(2) 0.094(3) 0.064(3) -0.009(3) 0.017(2) -0.025(2)
C64 0.041(2) 0.055(2) 0.069(3) -0.002(2) 0.018(2) -0.0109(17)
C65 0.096(4) 0.042(3) 0.264(9) -0.002(4) 0.099(5) -0.007(2)
C66 0.088(4) 0.229(9) 0.092(5) 0.047(5) 0.027(4) -0.045(5)
C67 0.104(4) 0.042(2) 0.090(3) -0.021(2) 0.057(3) -0.020(2)
C68 0.057(3) 0.170(6) 0.096(4) -0.072(4) -0.002(3) 0.018(3)
C69 0.0304(15) 0.0297(15) 0.0352(17) -0.0001(13) 0.0150(14) -0.0016(12)
C70 0.0291(15) 0.0342(16) 0.0347(17) -0.0011(13) 0.0151(14) -0.0019(12)
C71 0.0373(17) 0.0382(17) 0.0395(19) 0.0015(14) 0.0218(15) -0.0022(13)
C72 0.0375(17) 0.0306(16) 0.0369(18) 0.0014(13) 0.0152(15) -0.0060(13)
C73 0.048(2) 0.0293(16) 0.052(2) 0.0013(15) 0.0288(18) 0.0017(14)
C74 0.0480(19) 0.0315(16) 0.050(2) -0.0020(15) 0.0297(17) -0.0027(14)
C75 0.0325(16) 0.0361(17) 0.044(2) 0.0047(15) 0.0215(15) -0.0006(13)
C76 0.0458(19) 0.0323(16) 0.0406(19) 0.0016(14) 0.0237(16) -0.0124(14)
C77 0.045(2) 0.0410(19) 0.063(2) -0.0068(17) 0.0280(19) 0.0026(15)
C78 0.042(2) 0.050(2) 0.065(3) 0.0065(19) 0.0237(19) 0.0148(16)
C79 0.040(2) 0.075(3) 0.058(3) 0.008(2) 0.0180(19) 0.0128(19)
C80 0.0369(18) 0.052(2) 0.050(2) 0.0027(17) 0.0219(17) 0.0025(15)
C81 0.0420(19) 0.0433(19) 0.061(2) -0.0111(17) 0.0244(18) 0.0024(15)
C82 0.067(3) 0.074(3) 0.108(4) -0.001(3) 0.030(3) 0.036(2)
C83 0.036(2) 0.097(3) 0.058(3) -0.014(2) 0.0149(19) -0.001(2)
C84 0.075(3) 0.0334(18) 0.077(3) 0.0096(19) 0.042(2) -0.0008(18)
C85 0.055(9) 0.042(8) 0.062(9) -0.008(6) 0.012(7) -0.026(6)
C86 0.107(11) 0.098(12) 0.097(11) -0.015(8) 0.034(8) 0.005(8)
C87 0.125(13) 0.094(16) 0.128(18) 0.017(13) 0.055(11) 0.032(11)
C88 0.112(15) 0.109(15) 0.095(13) 0.049(10) 0.065(11) 0.023(11)
C89 0.073(11) 0.107(14) 0.105(13) 0.033(10) 0.045(10) 0.020(10)
C90 0.073(12) 0.048(10) 0.103(14) 0.052(10) 0.053(11) 0.019(9)
C91 0.100(15) 0.044(10) 0.086(14) -0.008(10) 0.043(11) -0.021(11)
C92 0.097(15) 0.133(17) 0.132(18) 0.007(15) 0.033(13) 0.018(13)
C93 0.14(2) 0.116(17) 0.143(17) -0.003(13) 0.065(15) 0.008(14)
C94 0.075(3) 0.087(3) 0.093(4) 0.002(3) 0.053(3) -0.013(3)

loop_
_atom_type_symbol
_atom_type_description
_atom_type_scat_dispersion_real
_atom_type_scat_dispersion_imag
_atom_type_scat_source
C C 0.0033 0.0016 'International Tables Vol C Tables 4.2.6.8 and 6.1.1.4'
H H 0.0000 0.0000 'International Tables Vol C Tables 4.2.6.8 and 6.1.1.4'
N N 0.0061 0.0033 'International Tables Vol C Tables 4.2.6.8 and 6.1.1.4'
O O 0.0106 0.0060 'International Tables Vol C Tables 4.2.6.8 and 6.1.1.4'
Cl Cl 0.1484 0.1585 'International Tables Vol C Tables 4.2.6.8 and 6.1.1.4'

loop_
_geom_angle_atom_site_label_1
_geom_angle_atom_site_label_2
_geom_angle_atom_site_label_3
_geom_angle
_geom_angle_site_symmetry_1
_geom_angle_site_symmetry_3
_geom_angle_publ_flag
C24 O1 C36 115.4(3) . . ?
C52 O2 C40 119.1(3) . . ?
C56 O3 C68 117.2(4) . . ?
C72 O4 C84 116.9(3) . . ?
C4 N1 C1 109.5(2) . . ?
C4 N1 H1 125.2 . . ?
C1 N1 H1 125.2 . . ?
C6 N2 C9 105.9(3) . . ?
C14 N3 C11 110.1(3) . . ?
C14 N3 H2 125.0 . . ?
C11 N3 H2 125.0 . . ?
C16 N4 C19 105.7(3) . . ?
N1 C1 C20 127.0(3) . . ?
N1 C1 C2 107.0(3) . . ?
C20 C1 C2 125.6(3) . . ?
C3 C2 C1 108.0(3) . . ?
C3 C2 H3 126.0 . . ?
C1 C2 H3 126.0 . . ?
C2 C3 C4 108.0(3) . . ?
C2 C3 H4 126.0 . . ?
C4 C3 H4 126.0 . . ?
N1 C4 C5 126.7(3) . . ?
N1 C4 C3 107.4(3) . . ?
C5 C4 C3 125.8(3) . . ?
C4 C5 C6 123.5(3) . . ?
C4 C5 C21 117.2(3) . . ?
C6 C5 C21 119.1(3) . . ?
N2 C6 C5 126.5(3) . . ?
N2 C6 C7 110.9(3) . . ?
C5 C6 C7 122.5(3) . . ?
C8 C7 C6 105.9(3) . . ?
C8 C7 H5 127.0 . . ?
C6 C7 H5 127.0 . . ?
C7 C8 C9 108.4(3) . . ?
C7 C8 H6 125.8 . . ?
C9 C8 H6 125.8 . . ?
N2 C9 C10 125.7(3) . . ?
N2 C9 C8 108.8(3) . . ?
C10 C9 C8 125.4(3) . . ?
C9 C10 C11 124.6(3) . . ?
C9 C10 C37 116.9(3) . . ?
C11 C10 C37 118.3(3) . . ?
N3 C11 C10 126.3(3) . . ?
N3 C11 C12 106.5(3) . . ?
C10 C11 C12 127.1(3) . . ?
C13 C12 C11 109.0(3) . . ?
C13 C12 H7 125.5 . . ?
C11 C12 H7 125.5 . . ?
C12 C13 C14 107.9(3) . . ?
C12 C13 H8 126.1 . . ?
C14 C13 H8 126.1 . . ?
N3 C14 C15 127.4(3) . . ?
N3 C14 C13 106.5(3) . . ?
C15 C14 C13 126.0(3) . . ?
C14 C15 C16 124.3(3) . . ?
C14 C15 C53 118.6(3) . . ?
C16 C15 C53 116.8(3) . . ?
N4 C16 C15 125.7(3) . . ?
N4 C16 C17 109.7(3) . . ?
C15 C16 C17 124.5(3) . . ?
C18 C17 C16 107.1(3) . . ?
C18 C17 H9 126.4 . . ?
C16 C17 H9 126.4 . . ?
C17 C18 C19 106.9(3) . . ?
C17 C18 H10 126.6 . . ?
C19 C18 H10 126.6 . . ?
N4 C19 C20 125.6(3) . . ?
N4 C19 C18 110.5(3) . . ?
C20 C19 C18 123.6(3) . . ?
C1 C20 C19 123.8(3) . . ?
C1 C20 C69 116.7(3) . . ?
C19 C20 C69 119.0(3) . . ?
C26 C21 C22 118.5(3) . . ?
C26 C21 C5 117.9(3) . . ?
C22 C21 C5 123.6(3) . . ?
C23 C22 C21 118.8(3) . . ?
C23 C22 C27 118.0(3) . . ?
C21 C22 C27 123.2(3) . . ?
C22 C23 C24 121.0(4) . . ?
C22 C23 H11 119.5 . . ?
C24 C23 H11 119.5 . . ?
C25 C24 O1 124.7(3) . . ?
C25 C24 C23 120.2(3) . . ?
O1 C24 C23 115.1(4) . . ?
C24 C25 C26 119.0(3) . . ?
C24 C25 H12 120.5 . . ?
C26 C25 H12 120.5 . . ?
C25 C26 C21 122.6(4) . . ?
C25 C26 H13 118.7 . . ?
C21 C26 H13 118.7 . . ?
C32 C27 C28 119.7(3) . . ?
C32 C27 C22 121.1(3) . . ?
C28 C27 C22 119.1(3) . . ?
C29 C28 C27 119.0(3) . . ?
C29 C28 C33 118.2(3) . . ?
C27 C28 C33 122.7(3) . . ?
C30 C29 C28 122.0(4) . . ?
C30 C29 H14 119.0 . . ?
C28 C29 H14 119.0 . . ?
C29 C30 C31 117.7(4) . . ?
C29 C30 C34 120.9(4) . . ?
C31 C30 C34 121.3(4) . . ?
C30 C31 C32 122.6(4) . . ?
C30 C31 H15 118.7 . . ?
C32 C31 H15 118.7 . . ?
C31 C32 C27 118.8(3) . . ?
C31 C32 C35 117.7(3) . . ?
C27 C32 C35 123.4(3) . . ?
C28 C33 H16 109.5 . . ?
C28 C33 H17 109.5 . . ?
H16 C33 H17 109.5 . . ?
C28 C33 H18 109.5 . . ?
H16 C33 H18 109.5 . . ?
H17 C33 H18 109.5 . . ?
C30 C34 H19 109.5 . . ?
C30 C34 H20 109.5 . . ?
H19 C34 H20 109.5 . . ?
C30 C34 H21 109.5 . . ?
H19 C34 H21 109.5 . . ?
H20 C34 H21 109.5 . . ?
C32 C35 H22 109.5 . . ?
C32 C35 H23 109.5 . . ?
H22 C35 H23 109.5 . . ?
C32 C35 H24 109.5 . . ?
H22 C35 H24 109.5 . . ?
H23 C35 H24 109.5 . . ?
O1 C36 H25 109.5 . . ?
O1 C36 H26 109.5 . . ?
H25 C36 H26 109.5 . . ?
O1 C36 H27 109.5 . . ?
H25 C36 H27 109.5 . . ?
H26 C36 H27 109.5 . . ?
C38 C37 C42 117.8(3) . . ?
C38 C37 C10 126.3(3) . . ?
C42 C37 C10 115.5(4) . . ?
C37 C38 C39 118.1(4) . . ?
C37 C38 C85 122.1(8) . . ?
C39 C38 C85 117.3(7) . . ?
C37 C38 C43 124.5(3) . . ?
C39 C38 C43 117.1(4) . . ?
C40 C39 C38 119.2(4) . . ?
C40 C39 H28 120.4 . . ?
C38 C39 H28 120.4 . . ?
C41 C40 C39 123.6(4) . . ?
C41 C40 O2 115.0(4) . . ?
C39 C40 O2 121.3(4) . . ?
C40 C41 C42 117.8(4) . . ?
C40 C41 H29 121.1 . . ?
C42 C41 H29 121.1 . . ?
C41 C42 C37 123.4(5) . . ?
C41 C42 H30 118.3 . . ?
C37 C42 H30 118.3 . . ?
C44 C43 C48 120.0 . . ?
C44 C43 C38 120.2(4) . . ?
C48 C43 C38 119.5(4) . . ?
C45 C44 C43 120.0 . . ?
C45 C44 C49 115.9(5) . . ?
C43 C44 C49 123.9(5) . . ?
C44 C45 C46 120.0 . . ?
C44 C45 H31 120.0 . . ?
C46 C45 H31 120.0 . . ?
C47 C46 C45 120.0 . . ?
C47 C46 C50 121.6(6) . . ?
C45 C46 C50 118.4(6) . . ?
C46 C47 C48 120.0 . . ?
C46 C47 H32 120.0 . . ?
C48 C47 H32 120.0 . . ?
C47 C48 C43 120.0 . . ?
C47 C48 C51 116.5(5) . . ?
C43 C48 C51 123.2(5) . . ?
C44 C49 H33 109.5 . . ?
C44 C49 H34 109.5 . . ?
H33 C49 H34 109.5 . . ?
C44 C49 H35 109.5 . . ?
H33 C49 H35 109.5 . . ?
H34 C49 H35 109.5 . . ?
C46 C50 H36 109.5 . . ?
C46 C50 H37 109.5 . . ?
H36 C50 H37 109.5 . . ?
C46 C50 H38 109.5 . . ?
H36 C50 H38 109.5 . . ?
H37 C50 H38 109.5 . . ?
C48 C51 H39 109.5 . . ?
C48 C51 H40 109.5 . . ?
H39 C51 H40 109.5 . . ?
C48 C51 H41 109.5 . . ?
H39 C51 H41 109.5 . . ?
H40 C51 H41 109.5 . . ?
O2 C52 H42 109.5 . . ?
O2 C52 H43 109.5 . . ?
H42 C52 H43 109.5 . . ?
O2 C52 H44 109.5 . . ?
H42 C52 H44 109.5 . . ?
H43 C52 H44 109.5 . . ?
C58 C53 C54 118.1(3) . . ?
C58 C53 C15 119.9(3) . . ?
C54 C53 C15 121.9(4) . . ?
C55 C54 C53 117.9(4) . . ?
C55 C54 C59 119.6(3) . . ?
C53 C54 C59 122.4(3) . . ?
C56 C55 C54 122.9(4) . . ?
C56 C55 H45 118.5 . . ?
C54 C55 H45 118.5 . . ?
O3 C56 C55 117.2(4) . . ?
O3 C56 C57 123.5(5) . . ?
C55 C56 C57 119.3(4) . . ?
C58 C57 C56 118.1(4) . . ?
C58 C57 H46 120.9 . . ?
C56 C57 H46 120.9 . . ?
C53 C58 C57 123.6(4) . . ?
C53 C58 H47 118.2 . . ?
C57 C58 H47 118.2 . . ?
C64 C59 C60 119.6(4) . . ?
C64 C59 C54 120.1(3) . . ?
C60 C59 C54 120.2(4) . . ?
C61 C60 C59 118.7(5) . . ?
C61 C60 C65 118.6(5) . . ?
C59 C60 C65 122.7(6) . . ?
C62 C61 C60 123.3(5) . . ?
C62 C61 H48 118.4 . . ?
C60 C61 H48 118.4 . . ?
C61 C62 C63 116.9(5) . . ?
C61 C62 C66 122.3(6) . . ?
C63 C62 C66 120.8(6) . . ?
C62 C63 C64 122.0(5) . . ?
C62 C63 H49 119.0 . . ?
C64 C63 H49 119.0 . . ?
C59 C64 C63 119.4(4) . . ?
C59 C64 C67 123.1(4) . . ?
C63 C64 C67 117.5(4) . . ?
C60 C65 H50 109.5 . . ?
C60 C65 H51 109.5 . . ?
H50 C65 H51 109.5 . . ?
C60 C65 H52 109.5 . . ?
H50 C65 H52 109.5 . . ?
H51 C65 H52 109.5 . . ?
C62 C66 H53 109.5 . . ?
C62 C66 H54 109.5 . . ?
H53 C66 H54 109.5 . . ?
C62 C66 H55 109.5 . . ?
H53 C66 H55 109.5 . . ?
H54 C66 H55 109.5 . . ?
C64 C67 H56 109.5 . . ?
C64 C67 H57 109.5 . . ?
H56 C67 H57 109.5 . . ?
C64 C67 H58 109.5 . . ?
H56 C67 H58 109.5 . . ?
H57 C67 H58 109.5 . . ?
O3 C68 H59 109.5 . . ?
O3 C68 H60 109.5 . . ?
H59 C68 H60 109.5 . . ?
O3 C68 H61 109.5 . . ?
H59 C68 H61 109.5 . . ?
H60 C68 H61 109.5 . . ?
C74 C69 C70 118.1(3) . . ?
C74 C69 C20 118.9(3) . . ?
C70 C69 C20 123.0(3) . . ?
C71 C70 C69 119.4(3) . . ?
C71 C70 C75 119.0(3) . . ?
C69 C70 C75 121.6(3) . . ?
C70 C71 C72 121.5(3) . . ?
C70 C71 H62 119.2 . . ?
C72 C71 H62 119.2 . . ?
O4 C72 C73 124.4(3) . . ?
O4 C72 C71 115.8(3) . . ?
C73 C72 C71 119.7(3) . . ?
C72 C73 C74 118.9(3) . . ?
C72 C73 H63 120.6 . . ?
C74 C73 H63 120.6 . . ?
C73 C74 C69 122.4(3) . . ?
C73 C74 H64 118.8 . . ?
C69 C74 H64 118.8 . . ?
C76 C75 C80 121.8(3) . . ?
C76 C75 C70 118.4(3) . . ?
C80 C75 C70 119.7(3) . . ?
C75 C76 C77 116.0(3) . . ?
C75 C76 C81 125.4(3) . . ?
C77 C76 C81 118.6(3) . . ?
C78 C77 C76 122.1(3) . . ?
C78 C77 H65 119.0 . . ?
C76 C77 H65 119.0 . . ?
C79 C78 C77 119.1(3) . . ?
C79 C78 C82 121.1(4) . . ?
C77 C78 C82 119.7(4) . . ?
C78 C79 C80 121.9(4) . . ?
C78 C79 H66 119.1 . . ?
C80 C79 H66 119.1 . . ?
C79 C80 C75 119.0(3) . . ?
C79 C80 C83 119.9(3) . . ?
C75 C80 C83 121.1(3) . . ?
C76 C81 H67 109.5 . . ?
C76 C81 H68 109.5 . . ?
H67 C81 H68 109.5 . . ?
C76 C81 H69 109.5 . . ?
H67 C81 H69 109.5 . . ?
H68 C81 H69 109.5 . . ?
C78 C82 H70 109.5 . . ?
C78 C82 H71 109.5 . . ?
H70 C82 H71 109.5 . . ?
C78 C82 H72 109.5 . . ?
H70 C82 H72 109.5 . . ?
H71 C82 H72 109.5 . . ?
C80 C83 H73 109.5 . . ?
C80 C83 H74 109.5 . . ?
H73 C83 H74 109.5 . . ?
C80 C83 H75 109.5 . . ?
H73 C83 H75 109.5 . . ?
H74 C83 H75 109.5 . . ?
O4 C84 H76 109.5 . . ?
O4 C84 H77 109.5 . . ?
H76 C84 H77 109.5 . . ?
O4 C84 H78 109.5 . . ?
H76 C84 H78 109.5 . . ?
H77 C84 H78 109.5 . . ?
C86 C85 C90 120.0 . . ?
C86 C85 C38 112.4(9) . . ?
C90 C85 C38 125.1(9) . . ?
C87 C86 C85 120.0 . . ?
C87 C86 C91 115.4(12) . . ?
C85 C86 C91 123.6(12) . . ?
C88 C87 C86 120.0 . . ?
C88 C87 H79 120.0 . . ?
C86 C87 H79 120.0 . . ?
C87 C88 C89 120.0 . . ?
C87 C88 C92 114.2(18) . . ?
C89 C88 C92 124.6(18) . . ?
C88 C89 C90 120.0 . . ?
C88 C89 H80 120.0 . . ?
C90 C89 H80 120.0 . . ?
C89 C90 C85 120.0 . . ?
C89 C90 C93 116.2(13) . . ?
C85 C90 C93 123.6(13) . . ?
C86 C91 H81 109.5 . . ?
C86 C91 H82 109.5 . . ?
H81 C91 H82 109.5 . . ?
C86 C91 H83 109.5 . . ?
H81 C91 H83 109.5 . . ?
H82 C91 H83 109.5 . . ?
C88 C92 H84 109.5 . . ?
C88 C92 H85 109.5 . . ?
H84 C92 H85 109.5 . . ?
C88 C92 H86 109.5 . . ?
H84 C92 H86 109.5 . . ?
H85 C92 H86 109.5 . . ?
C90 C93 H87 109.5 . . ?
C90 C93 H88 109.5 . . ?
H87 C93 H88 109.5 . . ?
C90 C93 H89 109.5 . . ?
H87 C93 H89 109.5 . . ?
H88 C93 H89 109.5 . . ?
Cl1 C94 Cl2 111.1(3) . . ?
Cl1 C94 H90 109.4 . . ?
Cl2 C94 H90 109.4 . . ?
Cl1 C94 H91 109.4 . . ?
Cl2 C94 H91 109.4 . . ?
H90 C94 H91 108.0 . . ?

loop_
_geom_bond_atom_site_label_1
_geom_bond_atom_site_label_2
_geom_bond_distance
_geom_bond_site_symmetry_2
_geom_bond_publ_flag
Cl1 C94 1.735(6) . ?
Cl2 C94 1.749(5) . ?
O1 C24 1.376(4) . ?
O1 C36 1.424(5) . ?
O2 C52 1.390(5) . ?
O2 C40 1.408(5) . ?
O3 C56 1.367(5) . ?
O3 C68 1.438(7) . ?
O4 C72 1.364(4) . ?
O4 C84 1.436(4) . ?
N1 C4 1.362(4) . ?
N1 C1 1.373(4) . ?
N1 H1 0.8800 . ?
N2 C6 1.361(4) . ?
N2 C9 1.377(4) . ?
N3 C14 1.363(4) . ?
N3 C11 1.377(4) . ?
N3 H2 0.8800 . ?
N4 C16 1.370(4) . ?
N4 C19 1.379(4) . ?
C1 C20 1.401(5) . ?
C1 C2 1.434(4) . ?
C2 C3 1.347(5) . ?
C2 H3 0.9500 . ?
C3 C4 1.434(4) . ?
C3 H4 0.9500 . ?
C4 C5 1.402(5) . ?
C5 C6 1.413(5) . ?
C5 C21 1.489(5) . ?
C6 C7 1.450(5) . ?
C7 C8 1.328(5) . ?
C7 H5 0.9500 . ?
C8 C9 1.449(5) . ?
C8 H6 0.9500 . ?
C9 C10 1.396(5) . ?
C10 C11 1.398(5) . ?
C10 C37 1.503(5) . ?
C11 C12 1.415(5) . ?
C12 C13 1.343(6) . ?
C12 H7 0.9500 . ?
C13 C14 1.439(4) . ?
C13 H8 0.9500 . ?
C14 C15 1.390(5) . ?
C15 C16 1.412(4) . ?
C15 C53 1.504(5) . ?
C16 C17 1.451(5) . ?
C17 C18 1.348(5) . ?
C17 H9 0.9500 . ?
C18 C19 1.433(5) . ?
C18 H10 0.9500 . ?
C19 C20 1.411(4) . ?
C20 C69 1.495(4) . ?
C21 C26 1.393(5) . ?
C21 C22 1.409(5) . ?
C22 C23 1.392(5) . ?
C22 C27 1.510(5) . ?
C23 C24 1.401(5) . ?
C23 H11 0.9500 . ?
C24 C25 1.373(6) . ?
C25 C26 1.377(5) . ?
C25 H12 0.9500 . ?
C26 H13 0.9500 . ?
C27 C32 1.398(5) . ?
C27 C28 1.407(5) . ?
C28 C29 1.402(5) . ?
C28 C33 1.476(5) . ?
C29 C30 1.383(6) . ?
C29 H14 0.9500 . ?
C30 C31 1.384(6) . ?
C30 C34 1.512(6) . ?
C31 C32 1.396(5) . ?
C31 H15 0.9500 . ?
C32 C35 1.513(5) . ?
C33 H16 0.9800 . ?
C33 H17 0.9800 . ?
C33 H18 0.9800 . ?
C34 H19 0.9800 . ?
C34 H20 0.9800 . ?
C34 H21 0.9800 . ?
C35 H22 0.9800 . ?
C35 H23 0.9800 . ?
C35 H24 0.9800 . ?
C36 H25 0.9800 . ?
C36 H26 0.9800 . ?
C36 H27 0.9800 . ?
C37 C38 1.380(5) . ?
C37 C42 1.414(6) . ?
C38 C39 1.452(5) . ?
C38 C85 1.522(11) . ?
C38 C43 1.527(5) . ?
C39 C40 1.360(6) . ?
C39 H28 0.9500 . ?
C40 C41 1.334(6) . ?
C41 C42 1.367(6) . ?
C41 H29 0.9500 . ?
C42 H30 0.9500 . ?
C43 C44 1.3900 . ?
C43 C48 1.3900 . ?
C44 C45 1.3900 . ?
C44 C49 1.517(8) . ?
C45 C46 1.3900 . ?
C45 H31 0.9500 . ?
C46 C47 1.3900 . ?
C46 C50 1.521(7) . ?
C47 C48 1.3900 . ?
C47 H32 0.9500 . ?
C48 C51 1.537(9) . ?
C49 H33 0.9800 . ?
C49 H34 0.9800 . ?
C49 H35 0.9800 . ?
C50 H36 0.9800 . ?
C50 H37 0.9800 . ?
C50 H38 0.9800 . ?
C51 H39 0.9800 . ?
C51 H40 0.9800 . ?
C51 H41 0.9800 . ?
C52 H42 0.9800 . ?
C52 H43 0.9800 . ?
C52 H44 0.9800 . ?
C53 C58 1.383(6) . ?
C53 C54 1.416(5) . ?
C54 C55 1.394(6) . ?
C54 C59 1.496(6) . ?
C55 C56 1.380(7) . ?
C55 H45 0.9500 . ?
C56 C57 1.392(6) . ?
C57 C58 1.386(6) . ?
C57 H46 0.9500 . ?
C58 H47 0.9500 . ?
C59 C64 1.387(6) . ?
C59 C60 1.399(6) . ?
C60 C61 1.388(8) . ?
C60 C65 1.510(8) . ?
C61 C62 1.376(8) . ?
C61 H48 0.9500 . ?
C62 C63 1.388(7) . ?
C62 C66 1.507(8) . ?
C63 C64 1.401(6) . ?
C63 H49 0.9500 . ?
C64 C67 1.479(6) . ?
C65 H50 0.9800 . ?
C65 H51 0.9800 . ?
C65 H52 0.9800 . ?
C66 H53 0.9800 . ?
C66 H54 0.9800 . ?
C66 H55 0.9800 . ?
C67 H56 0.9800 . ?
C67 H57 0.9800 . ?
C67 H58 0.9800 . ?
C68 H59 0.9800 . ?
C68 H60 0.9800 . ?
C68 H61 0.9800 . ?
C69 C74 1.393(4) . ?
C69 C70 1.408(4) . ?
C70 C71 1.388(4) . ?
C70 C75 1.502(4) . ?
C71 C72 1.390(4) . ?
C71 H62 0.9500 . ?
C72 C73 1.384(5) . ?
C73 C74 1.392(4) . ?
C73 H63 0.9500 . ?
C74 H64 0.9500 . ?
C75 C76 1.390(5) . ?
C75 C80 1.409(5) . ?
C76 C77 1.454(5) . ?
C76 C81 1.457(5) . ?
C77 C78 1.377(5) . ?
C77 H65 0.9500 . ?
C78 C79 1.368(6) . ?
C78 C82 1.524(5) . ?
C79 C80 1.391(5) . ?
C79 H66 0.9500 . ?
C80 C83 1.526(5) . ?
C81 H67 0.9800 . ?
C81 H68 0.9800 . ?
C81 H69 0.9800 . ?
C82 H70 0.9800 . ?
C82 H71 0.9800 . ?
C82 H72 0.9800 . ?
C83 H73 0.9800 . ?
C83 H74 0.9800 . ?
C83 H75 0.9800 . ?
C84 H76 0.9800 . ?
C84 H77 0.9800 . ?
C84 H78 0.9800 . ?
C85 C86 1.3900 . ?
C85 C90 1.3900 . ?
C86 C87 1.3900 . ?
C86 C91 1.563(9) . ?
C87 C88 1.3900 . ?
C87 H79 0.9500 . ?
C88 C89 1.3900 . ?
C88 C92 1.568(17) . ?
C89 C90 1.3900 . ?
C89 H80 0.9500 . ?
C90 C93 1.572(16) . ?
C91 H81 0.9800 . ?
C91 H82 0.9800 . ?
C91 H83 0.9800 . ?
C92 H84 0.9800 . ?
C92 H85 0.9800 . ?
C92 H86 0.9800 . ?
C93 H87 0.9800 . ?
C93 H88 0.9800 . ?
C93 H89 0.9800 . ?
C94 H90 0.9900 . ?
C94 H91 0.9900 . ?

loop_
_geom_torsion_atom_site_label_1
_geom_torsion_atom_site_label_2
_geom_torsion_atom_site_label_3
_geom_torsion_atom_site_label_4
_geom_torsion
_geom_torsion_site_symmetry_1
_geom_torsion_site_symmetry_2
_geom_torsion_site_symmetry_3
_geom_torsion_site_symmetry_4
_geom_torsion_publ_flag
C4 N1 C1 C20 174.1(3) . . . . ?
C4 N1 C1 C2 1.5(3) . . . . ?
N1 C1 C2 C3 -0.3(4) . . . . ?
C20 C1 C2 C3 -173.1(3) . . . . ?
C1 C2 C3 C4 -0.9(4) . . . . ?
C1 N1 C4 C5 174.5(3) . . . . ?
C1 N1 C4 C3 -2.0(4) . . . . ?
C2 C3 C4 N1 1.8(4) . . . . ?
C2 C3 C4 C5 -174.7(3) . . . . ?
N1 C4 C5 C6 2.7(5) . . . . ?
C3 C4 C5 C6 178.5(3) . . . . ?
N1 C4 C5 C21 -171.7(3) . . . . ?
C3 C4 C5 C21 4.2(5) . . . . ?
C9 N2 C6 C5 -177.7(3) . . . . ?
C9 N2 C6 C7 -1.6(4) . . . . ?
C4 C5 C6 N2 12.5(6) . . . . ?
C21 C5 C6 N2 -173.3(3) . . . . ?
C4 C5 C6 C7 -163.1(3) . . . . ?
C21 C5 C6 C7 11.1(5) . . . . ?
N2 C6 C7 C8 0.3(4) . . . . ?
C5 C6 C7 C8 176.6(4) . . . . ?
C6 C7 C8 C9 1.1(4) . . . . ?
C6 N2 C9 C10 -177.8(3) . . . . ?
C6 N2 C9 C8 2.2(4) . . . . ?
C7 C8 C9 N2 -2.1(4) . . . . ?
C7 C8 C9 C10 177.9(4) . . . . ?
N2 C9 C10 C11 -3.1(6) . . . . ?
C8 C9 C10 C11 176.9(4) . . . . ?
N2 C9 C10 C37 -177.9(3) . . . . ?
C8 C9 C10 C37 2.1(6) . . . . ?
C14 N3 C11 C10 -179.0(3) . . . . ?
C14 N3 C11 C12 -2.1(4) . . . . ?
C9 C10 C11 N3 1.3(6) . . . . ?
C37 C10 C11 N3 176.1(3) . . . . ?
C9 C10 C11 C12 -175.0(4) . . . . ?
C37 C10 C11 C12 -0.2(6) . . . . ?
N3 C11 C12 C13 2.3(4) . . . . ?
C10 C11 C12 C13 179.1(4) . . . . ?
C11 C12 C13 C14 -1.6(4) . . . . ?
C11 N3 C14 C15 176.6(3) . . . . ?
C11 N3 C14 C13 1.1(4) . . . . ?
C12 C13 C14 N3 0.3(4) . . . . ?
C12 C13 C14 C15 -175.2(4) . . . . ?
N3 C14 C15 C16 -13.4(6) . . . . ?
C13 C14 C15 C16 161.2(4) . . . . ?
N3 C14 C15 C53 171.9(3) . . . . ?
C13 C14 C15 C53 -13.5(5) . . . . ?
C19 N4 C16 C15 -177.0(3) . . . . ?
C19 N4 C16 C17 1.6(3) . . . . ?
C14 C15 C16 N4 3.8(6) . . . . ?
C53 C15 C16 N4 178.6(3) . . . . ?
C14 C15 C16 C17 -174.6(3) . . . . ?
C53 C15 C16 C17 0.2(5) . . . . ?
N4 C16 C17 C18 -1.8(4) . . . . ?
C15 C16 C17 C18 176.9(3) . . . . ?
C16 C17 C18 C19 1.1(4) . . . . ?
C16 N4 C19 C20 -174.7(3) . . . . ?
C16 N4 C19 C18 -1.0(3) . . . . ?
C17 C18 C19 N4 -0.1(4) . . . . ?
C17 C18 C19 C20 173.8(3) . . . . ?
N1 C1 C20 C19 -11.8(5) . . . . ?
C2 C1 C20 C19 159.5(3) . . . . ?
N1 C1 C20 C69 176.4(3) . . . . ?
C2 C1 C20 C69 -12.2(5) . . . . ?
N4 C19 C20 C1 9.0(5) . . . . ?
C18 C19 C20 C1 -163.9(3) . . . . ?
N4 C19 C20 C69 -179.4(3) . . . . ?
C18 C19 C20 C69 7.7(4) . . . . ?
C4 C5 C21 C26 60.4(4) . . . . ?
C6 C5 C21 C26 -114.2(4) . . . . ?
C4 C5 C21 C22 -119.7(4) . . . . ?
C6 C5 C21 C22 65.7(5) . . . . ?
C26 C21 C22 C23 -1.6(5) . . . . ?
C5 C21 C22 C23 178.5(3) . . . . ?
C26 C21 C22 C27 -179.7(3) . . . . ?
C5 C21 C22 C27 0.4(5) . . . . ?
C21 C22 C23 C24 1.3(5) . . . . ?
C27 C22 C23 C24 179.5(3) . . . . ?
C36 O1 C24 C25 2.4(5) . . . . ?
C36 O1 C24 C23 -179.1(3) . . . . ?
C22 C23 C24 C25 -0.2(5) . . . . ?
C22 C23 C24 O1 -178.8(3) . . . . ?
O1 C24 C25 C26 178.0(3) . . . . ?
C23 C24 C25 C26 -0.4(6) . . . . ?
C24 C25 C26 C21 0.1(6) . . . . ?
C22 C21 C26 C25 0.9(5) . . . . ?
C5 C21 C26 C25 -179.1(3) . . . . ?
C23 C22 C27 C32 71.5(5) . . . . ?
C21 C22 C27 C32 -110.4(4) . . . . ?
C23 C22 C27 C28 -105.0(4) . . . . ?
C21 C22 C27 C28 73.1(5) . . . . ?
C32 C27 C28 C29 2.3(5) . . . . ?
C22 C27 C28 C29 178.8(3) . . . . ?
C32 C27 C28 C33 -174.5(3) . . . . ?
C22 C27 C28 C33 2.0(5) . . . . ?
C27 C28 C29 C30 -0.3(5) . . . . ?
C33 C28 C29 C30 176.6(3) . . . . ?
C28 C29 C30 C31 -1.8(6) . . . . ?
C28 C29 C30 C34 -179.0(4) . . . . ?
C29 C30 C31 C32 1.9(6) . . . . ?
C34 C30 C31 C32 179.2(4) . . . . ?
C30 C31 C32 C27 0.0(6) . . . . ?
C30 C31 C32 C35 -178.4(4) . . . . ?
C28 C27 C32 C31 -2.1(5) . . . . ?
C22 C27 C32 C31 -178.6(3) . . . . ?
C28 C27 C32 C35 176.1(4) . . . . ?
C22 C27 C32 C35 -0.3(6) . . . . ?
C9 C10 C37 C38 -103.1(5) . . . . ?
C11 C10 C37 C38 81.7(5) . . . . ?
C9 C10 C37 C42 69.9(5) . . . . ?
C11 C10 C37 C42 -105.3(4) . . . . ?
C42 C37 C38 C39 4.4(6) . . . . ?
C10 C37 C38 C39 177.3(4) . . . . ?
C42 C37 C38 C85 165.7(8) . . . . ?
C10 C37 C38 C85 -21.4(10) . . . . ?
C42 C37 C38 C43 -169.1(5) . . . . ?
C10 C37 C38 C43 3.7(7) . . . . ?
C37 C38 C39 C40 -3.4(7) . . . . ?
C85 C38 C39 C40 -165.6(8) . . . . ?
C43 C38 C39 C40 170.6(4) . . . . ?
C38 C39 C40 C41 0.2(8) . . . . ?
C38 C39 C40 O2 -176.1(4) . . . . ?
C52 O2 C40 C41 176.3(4) . . . . ?
C52 O2 C40 C39 -7.1(6) . . . . ?
C39 C40 C41 C42 1.8(8) . . . . ?
O2 C40 C41 C42 178.3(4) . . . . ?
C40 C41 C42 C37 -0.6(8) . . . . ?
C38 C37 C42 C41 -2.6(7) . . . . ?
C10 C37 C42 C41 -176.2(5) . . . . ?
C37 C38 C43 C44 82.9(5) . . . . ?
C39 C38 C43 C44 -90.7(5) . . . . ?
C37 C38 C43 C48 -103.6(5) . . . . ?
C39 C38 C43 C48 82.8(5) . . . . ?
C48 C43 C44 C45 0.0 . . . . ?
C38 C43 C44 C45 173.5(4) . . . . ?
C48 C43 C44 C49 -175.3(6) . . . . ?
C38 C43 C44 C49 -1.8(6) . . . . ?
C43 C44 C45 C46 0.0 . . . . ?
C49 C44 C45 C46 175.7(5) . . . . ?
C44 C45 C46 C47 0.0 . . . . ?
C44 C45 C46 C50 -179.1(5) . . . . ?
C45 C46 C47 C48 0.0 . . . . ?
C50 C46 C47 C48 179.1(5) . . . . ?
C46 C47 C48 C43 0.0 . . . . ?
C46 C47 C48 C51 -173.8(6) . . . . ?
C44 C43 C48 C47 0.0 . . . . ?
C38 C43 C48 C47 -173.6(4) . . . . ?
C44 C43 C48 C51 173.4(6) . . . . ?
C38 C43 C48 C51 -0.2(6) . . . . ?
C14 C15 C53 C58 112.3(4) . . . . ?
C16 C15 C53 C58 -62.8(4) . . . . ?
C14 C15 C53 C54 -69.3(4) . . . . ?
C16 C15 C53 C54 115.6(4) . . . . ?
C58 C53 C54 C55 0.7(5) . . . . ?
C15 C53 C54 C55 -177.8(3) . . . . ?
C58 C53 C54 C59 -179.5(3) . . . . ?
C15 C53 C54 C59 2.0(5) . . . . ?
C53 C54 C55 C56 0.0(6) . . . . ?
C59 C54 C55 C56 -179.9(4) . . . . ?
C68 O3 C56 C55 176.1(5) . . . . ?
C68 O3 C56 C57 -4.2(7) . . . . ?
C54 C55 C56 O3 179.2(4) . . . . ?
C54 C55 C56 C57 -0.5(6) . . . . ?
O3 C56 C57 C58 -179.4(4) . . . . ?
C55 C56 C57 C58 0.3(6) . . . . ?
C54 C53 C58 C57 -0.9(6) . . . . ?
C15 C53 C58 C57 177.6(4) . . . . ?
C56 C57 C58 C53 0.5(6) . . . . ?
C55 C54 C59 C64 108.0(4) . . . . ?
C53 C54 C59 C64 -71.9(5) . . . . ?
C55 C54 C59 C60 -69.4(5) . . . . ?
C53 C54 C59 C60 110.8(4) . . . . ?
C64 C59 C60 C61 3.7(6) . . . . ?
C54 C59 C60 C61 -179.0(4) . . . . ?
C64 C59 C60 C65 -175.0(4) . . . . ?
C54 C59 C60 C65 2.4(6) . . . . ?
C59 C60 C61 C62 -1.4(7) . . . . ?
C65 C60 C61 C62 177.3(5) . . . . ?
C60 C61 C62 C63 -0.8(7) . . . . ?
C60 C61 C62 C66 179.7(5) . . . . ?
C61 C62 C63 C64 0.6(7) . . . . ?
C66 C62 C63 C64 -179.8(5) . . . . ?
C60 C59 C64 C63 -3.8(6) . . . . ?
C54 C59 C64 C63 178.8(4) . . . . ?
C60 C59 C64 C67 173.0(4) . . . . ?
C54 C59 C64 C67 -4.3(6) . . . . ?
C62 C63 C64 C59 1.7(6) . . . . ?
C62 C63 C64 C67 -175.3(4) . . . . ?
C1 C20 C69 C74 86.0(4) . . . . ?
C19 C20 C69 C74 -86.2(4) . . . . ?
C1 C20 C69 C70 -92.2(4) . . . . ?
C19 C20 C69 C70 95.7(4) . . . . ?
C74 C69 C70 C71 0.2(5) . . . . ?
C20 C69 C70 C71 178.3(3) . . . . ?
C74 C69 C70 C75 -178.1(3) . . . . ?
C20 C69 C70 C75 0.1(5) . . . . ?
C69 C70 C71 C72 0.0(5) . . . . ?
C75 C70 C71 C72 178.3(3) . . . . ?
C84 O4 C72 C73 -1.8(5) . . . . ?
C84 O4 C72 C71 177.8(3) . . . . ?
C70 C71 C72 O4 -179.6(3) . . . . ?
C70 C71 C72 C73 0.0(5) . . . . ?
O4 C72 C73 C74 179.5(3) . . . . ?
C71 C72 C73 C74 -0.1(5) . . . . ?
C72 C73 C74 C69 0.3(5) . . . . ?
C70 C69 C74 C73 -0.3(5) . . . . ?
C20 C69 C74 C73 -178.6(3) . . . . ?
C71 C70 C75 C76 91.7(4) . . . . ?
C69 C70 C75 C76 -90.0(4) . . . . ?
C71 C70 C75 C80 -86.5(4) . . . . ?
C69 C70 C75 C80 91.7(4) . . . . ?
C80 C75 C76 C77 -3.0(5) . . . . ?
C70 C75 C76 C77 178.9(3) . . . . ?
C80 C75 C76 C81 174.8(3) . . . . ?
C70 C75 C76 C81 -3.4(5) . . . . ?
C75 C76 C77 C78 0.7(5) . . . . ?
C81 C76 C77 C78 -177.3(3) . . . . ?
C76 C77 C78 C79 2.1(6) . . . . ?
C76 C77 C78 C82 -179.0(4) . . . . ?
C77 C78 C79 C80 -2.7(6) . . . . ?
C82 C78 C79 C80 178.4(4) . . . . ?
C78 C79 C80 C75 0.5(6) . . . . ?
C78 C79 C80 C83 178.5(4) . . . . ?
C76 C75 C80 C79 2.5(5) . . . . ?
C70 C75 C80 C79 -179.4(3) . . . . ?
C76 C75 C80 C83 -175.6(3) . . . . ?
C70 C75 C80 C83 2.6(5) . . . . ?
C37 C38 C85 C86 95.1(10) . . . . ?
C39 C38 C85 C86 -103.5(9) . . . . ?
C37 C38 C85 C90 -103.3(12) . . . . ?
C39 C38 C85 C90 58.2(14) . . . . ?
C90 C85 C86 C87 0.0 . . . . ?
C38 C85 C86 C87 162.7(14) . . . . ?
C90 C85 C86 C91 -169(2) . . . . ?
C38 C85 C86 C91 -5.9(19) . . . . ?
C85 C86 C87 C88 0.0 . . . . ?
C91 C86 C87 C88 169.4(19) . . . . ?
C86 C87 C88 C89 0.0 . . . . ?
C86 C87 C88 C92 168(2) . . . . ?
C87 C88 C89 C90 0.0 . . . . ?
C92 C88 C89 C90 -167(2) . . . . ?
C88 C89 C90 C85 0.0 . . . . ?
C88 C89 C90 C93 -175(2) . . . . ?
C86 C85 C90 C89 0.0 . . . . ?
C38 C85 C90 C89 -160.3(16) . . . . ?
C86 C85 C90 C93 174(2) . . . . ?
C38 C85 C90 C93 14(2) . . . . ?
